data_7030452
loop_
_publ_author_name
'Ding, Nini'
'Hor, T. S. Andy'

_publ_section_title
;
 Ruthenium(II) N,S-heterocyclic carbene complexes and transfer
 hydrogenation of ketones.
;
_journal_issue 42
_journal_name_full 'Dalton transactions (Cambridge, England : 2003)'
_journal_page_first 10179
_journal_page_last 10185
_journal_paper_doi 10.1039/c0dt00562b
_journal_volume 39
_journal_year 2010
_chemical_formula_sum 'C49 H46 I N O2 P2 Ru S'
_chemical_formula_weight 1002.84
_chemical_name_systematic
;
?
;
_space_group_IT_number 2
_symmetry_cell_setting triclinic
_symmetry_space_group_name_Hall '-P 1'
_symmetry_space_group_name_H-M 'P -1'
_atom_sites_solution_hydrogens geom
_atom_sites_solution_primary direct
_atom_sites_solution_secondary difmap
_audit_creation_method SHELXL-97
_cell_angle_alpha 74.5240(10)
_cell_angle_beta 81.5730(10)
_cell_angle_gamma 63.4010(10)
_cell_formula_units_Z 2
_cell_length_a 11.1382(5)
_cell_length_b 12.3698(6)
_cell_length_c 18.7464(8)
_cell_measurement_reflns_used 9511
_cell_measurement_temperature 223(2)
_cell_measurement_theta_max 27.55
_cell_measurement_theta_min 2.37
_cell_volume 2224.63(18)
_computing_cell_refinement 'Bruker SMART'
_computing_data_collection 'Bruker SMART'
_computing_data_reduction 'Bruker SAINT'
_computing_molecular_graphics 'Bruker SHELXTL'
_computing_publication_material 'Bruker SHELXTL'
_computing_structure_refinement 'SHELXL-97 (Sheldrick, 1997)'
_computing_structure_solution 'SHELXS-97 (Sheldrick, 1990)'
_diffrn_ambient_temperature 223(2)
_diffrn_measured_fraction_theta_full 0.999
_diffrn_measured_fraction_theta_max 0.999
_diffrn_measurement_device_type 'CCD area detector'
_diffrn_measurement_method 'phi and omega scans'
_diffrn_radiation_monochromator graphite
_diffrn_radiation_source 'fine-focus sealed tube'
_diffrn_radiation_type MoK\a
_diffrn_radiation_wavelength 0.71073
_diffrn_reflns_av_R_equivalents 0.0311
_diffrn_reflns_av_sigmaI/netI 0.0316
_diffrn_reflns_limit_h_max 14
_diffrn_reflns_limit_h_min -14
_diffrn_reflns_limit_k_max 16
_diffrn_reflns_limit_k_min -16
_diffrn_reflns_limit_l_max 24
_diffrn_reflns_limit_l_min -24
_diffrn_reflns_number 28984
_diffrn_reflns_theta_full 27.50
_diffrn_reflns_theta_max 27.50
_diffrn_reflns_theta_min 1.89
_exptl_absorpt_coefficient_mu 1.205
_exptl_absorpt_correction_T_max 0.8689
_exptl_absorpt_correction_T_min 0.4860
_exptl_absorpt_correction_type multi-scan
_exptl_absorpt_process_details 'Sadabs, (Sheldrick 2001)'
_exptl_crystal_colour Orange
_exptl_crystal_density_diffrn 1.497
_exptl_crystal_density_meas ?
_exptl_crystal_density_method 'not measured'
_exptl_crystal_description 'Thin Plate'
_exptl_crystal_F_000 1012
_exptl_crystal_size_max 0.70
_exptl_crystal_size_mid 0.60
_exptl_crystal_size_min 0.12
_refine_diff_density_max 0.638
_refine_diff_density_min -0.504
_refine_diff_density_rms 0.065
_refine_ls_extinction_method none
_refine_ls_goodness_of_fit_ref 1.049
_refine_ls_hydrogen_treatment constr
_refine_ls_matrix_type full
_refine_ls_number_parameters 517
_refine_ls_number_reflns 10201
_refine_ls_number_restraints 0
_refine_ls_restrained_S_all 1.049
_refine_ls_R_factor_all 0.0270
_refine_ls_R_factor_gt 0.0247
_refine_ls_shift/su_max 0.002
_refine_ls_shift/su_mean 0.000
_refine_ls_structure_factor_coef Fsqd
_refine_ls_weighting_details 'calc w=1/[\s^2^(Fo^2^)+(0.0224P)^2^+1.2163P] where P=(Fo^2^+2Fc^2^)/3'
_refine_ls_weighting_scheme calc
_refine_ls_wR_factor_gt 0.0600
_refine_ls_wR_factor_ref 0.0611
_reflns_number_gt 9528
_reflns_number_total 10201
_reflns_threshold_expression >2sigma(I)
_cod_data_source_file c0dt00562b.txt
_cod_data_source_block 8
_cod_depositor_comments
;
The following automatic conversions were performed:

'_symmetry_cell_setting' value 'Triclinic' changed to 'triclinic'
according to
/usr/data/users/saulius/automatic-downloads/retrospective/RSC/lib/dictionaries/cif_core.dic
dictionary named 'cif_core.dic' version 2.4.2 from
2011-04-26.

'_exptl_absorpt_correction_type' value 'Multi-scan'
changed to 'multi-scan' according to
/usr/data/users/saulius/automatic-downloads/retrospective/RSC/lib/dictionaries/cif_core.dic
dictionary named 'cif_core.dic' version 2.4.2 from 2011-04-26.

Automatic conversion script
Id: cif_fix_values 2281 2013-09-26 08:29:07Z andrius 

The following automatic conversions were performed:

'_exptl_crystal_density_meas' value 'Not Measured' was changed to '?'
- the value is perceived as not measured.

Automatic conversion script
Id: cif_fix_values 3008 2015-01-20 13:52:24Z robertas 
;
_cod_original_sg_symbol_H-M P-1
_cod_database_code 7030452

loop_
_symmetry_equiv_pos_as_xyz
'x, y, z'
'-x, -y, -z'

loop_
_atom_site_label
_atom_site_type_symbol
_atom_site_fract_x
_atom_site_fract_y
_atom_site_fract_z
_atom_site_U_iso_or_equiv
_atom_site_adp_type
_atom_site_occupancy
_atom_site_symmetry_multiplicity
_atom_site_calc_flag
_atom_site_refinement_flags
Ru1 Ru 0.150703(14) 0.034476(13) 0.265127(7) 0.01782(4) Uani 1 1 d .
I1 I -0.021037(12) -0.069127(12) 0.270869(7) 0.02613(4) Uani 1 1 d .
P1 P 0.32236(5) -0.17078(4) 0.29735(3) 0.02085(9) Uani 1 1 d .
P2 P -0.04207(5) 0.23325(4) 0.24943(3) 0.02107(9) Uani 1 1 d .
S1 S 0.14116(5) -0.03108(5) 0.10855(3) 0.02703(10) Uani 1 1 d .
O1 O 0.27677(13) 0.10433(12) 0.29373(7) 0.0247(3) Uani 1 1 d .
O2 O 0.16299(14) 0.03661(13) 0.38454(7) 0.0287(3) Uani 1 1 d .
N1 N 0.21143(16) 0.13772(15) 0.10563(8) 0.0224(3) Uani 1 1 d .
C1 C 0.17656(17) 0.05379(16) 0.15719(10) 0.0204(3) Uani 1 1 d .
C2 C 0.19828(19) 0.14535(19) 0.03064(10) 0.0256(4) Uani 1 1 d .
C3 C 0.2135(2) 0.2311(2) -0.03072(11) 0.0363(5) Uani 1 1 d .
H3 H 0.2424 0.2893 -0.0256 0.044 Uiso 1 1 calc R
C4 C 0.1852(3) 0.2285(2) -0.09951(12) 0.0435(6) Uani 1 1 d .
H4 H 0.1936 0.2868 -0.1415 0.052 Uiso 1 1 calc R
C5 C 0.1449(2) 0.1423(3) -0.10794(12) 0.0420(6) Uani 1 1 d .
H5 H 0.1250 0.1434 -0.1552 0.050 Uiso 1 1 calc R
C6 C 0.1333(2) 0.0544(2) -0.04745(11) 0.0336(5) Uani 1 1 d .
H6 H 0.1080 -0.0057 -0.0532 0.040 Uiso 1 1 calc R
C7 C 0.16014(19) 0.05690(19) 0.02230(10) 0.0264(4) Uani 1 1 d .
C8 C 0.2528(2) 0.22315(18) 0.12506(10) 0.0250(4) Uani 1 1 d .
H8A H 0.2078 0.2420 0.1721 0.030 Uiso 1 1 calc R
H8B H 0.2208 0.3010 0.0872 0.030 Uiso 1 1 calc R
C9 C 0.4027(2) 0.1771(2) 0.13232(14) 0.0398(5) Uani 1 1 d .
H9 H 0.4275 0.1137 0.1795 0.048 Uiso 1 1 calc R
C10 C 0.4289(3) 0.2833(3) 0.1408(2) 0.0715(9) Uani 1 1 d .
H10A H 0.5218 0.2520 0.1535 0.107 Uiso 1 1 calc R
H10B H 0.3701 0.3203 0.1797 0.107 Uiso 1 1 calc R
H10C H 0.4117 0.3454 0.0945 0.107 Uiso 1 1 calc R
C11 C 0.4901(3) 0.1156(3) 0.07252(18) 0.0665(9) Uani 1 1 d .
H11A H 0.4693 0.0491 0.0688 0.100 Uiso 1 1 calc R
H11B H 0.5838 0.0818 0.0845 0.100 Uiso 1 1 calc R
H11C H 0.4738 0.1762 0.0256 0.100 Uiso 1 1 calc R
C12 C 0.2450(2) 0.08412(18) 0.36226(11) 0.0272(4) Uani 1 1 d .
C13 C 0.3048(3) 0.1180(2) 0.41485(13) 0.0462(6) Uani 1 1 d .
H13A H 0.2764 0.0910 0.4652 0.069 Uiso 1 1 calc R
H13B H 0.2746 0.2073 0.4032 0.069 Uiso 1 1 calc R
H13C H 0.4020 0.0775 0.4102 0.069 Uiso 1 1 calc R
C1A C -0.10345(19) 0.29672(18) 0.15482(10) 0.0254(4) Uani 1 1 d .
C2A C -0.1577(2) 0.2356(2) 0.12563(12) 0.0350(5) Uani 1 1 d .
H2A H -0.1677 0.1658 0.1557 0.042 Uiso 1 1 calc R
C3A C -0.1970(3) 0.2774(2) 0.05258(14) 0.0463(6) Uani 1 1 d .
H3A H -0.2355 0.2373 0.0338 0.056 Uiso 1 1 calc R
C4A C -0.1794(3) 0.3776(2) 0.00762(13) 0.0489(6) Uani 1 1 d .
H4A H -0.2049 0.4049 -0.0420 0.059 Uiso 1 1 calc R
C5A C -0.1250(3) 0.4375(2) 0.03502(13) 0.0425(5) Uani 1 1 d .
H5A H -0.1126 0.5055 0.0039 0.051 Uiso 1 1 calc R
C6A C -0.0880(2) 0.39865(19) 0.10841(11) 0.0315(4) Uani 1 1 d .
H6A H -0.0523 0.4414 0.1269 0.038 Uiso 1 1 calc R
C1B C -0.0407(2) 0.36986(18) 0.27180(10) 0.0256(4) Uani 1 1 d .
C2B C 0.0779(2) 0.3790(2) 0.27606(13) 0.0343(5) Uani 1 1 d .
H2B H 0.1609 0.3138 0.2680 0.041 Uiso 1 1 calc R
C3B C 0.0753(3) 0.4839(2) 0.29213(15) 0.0445(6) Uani 1 1 d .
H3B H 0.1562 0.4886 0.2952 0.053 Uiso 1 1 calc R
C4B C -0.0458(3) 0.5807(2) 0.30358(14) 0.0430(6) Uani 1 1 d .
H4B H -0.0475 0.6517 0.3140 0.052 Uiso 1 1 calc R
C5B C -0.1636(2) 0.5729(2) 0.29974(13) 0.0393(5) Uani 1 1 d .
H5B H -0.2461 0.6388 0.3077 0.047 Uiso 1 1 calc R
C6B C -0.1621(2) 0.4685(2) 0.28418(12) 0.0337(5) Uani 1 1 d .
H6B H -0.2436 0.4643 0.2820 0.040 Uiso 1 1 calc R
C1C C -0.18765(19) 0.22557(18) 0.30664(11) 0.0262(4) Uani 1 1 d .
C2C C -0.3178(2) 0.2822(2) 0.28117(13) 0.0398(5) Uani 1 1 d .
H2C H -0.3352 0.3280 0.2320 0.048 Uiso 1 1 calc R
C3C C -0.4220(2) 0.2709(3) 0.32859(15) 0.0523(7) Uani 1 1 d .
H3C H -0.5099 0.3090 0.3114 0.063 Uiso 1 1 calc R
C4C C -0.3969(3) 0.2039(3) 0.40073(14) 0.0489(6) Uani 1 1 d .
H4C H -0.4674 0.1949 0.4321 0.059 Uiso 1 1 calc R
C5C C -0.2695(3) 0.1504(2) 0.42706(12) 0.0410(5) Uani 1 1 d .
H5C H -0.2534 0.1070 0.4767 0.049 Uiso 1 1 calc R
C6C C -0.1646(2) 0.1604(2) 0.38015(11) 0.0327(4) Uani 1 1 d .
H6C H -0.0773 0.1228 0.3981 0.039 Uiso 1 1 calc R
C1D C 0.47256(18) -0.16988(17) 0.32561(11) 0.0240(4) Uani 1 1 d .
C2D C 0.5378(2) -0.10687(19) 0.27500(12) 0.0310(4) Uani 1 1 d .
H2D H 0.5105 -0.0745 0.2257 0.037 Uiso 1 1 calc R
C3D C 0.6422(2) -0.0910(2) 0.29600(13) 0.0363(5) Uani 1 1 d .
H3D H 0.6846 -0.0478 0.2612 0.044 Uiso 1 1 calc R
C4D C 0.6837(2) -0.1394(2) 0.36874(13) 0.0367(5) Uani 1 1 d .
H4D H 0.7543 -0.1290 0.3835 0.044 Uiso 1 1 calc R
C5D C 0.6210(2) -0.2025(2) 0.41894(12) 0.0370(5) Uani 1 1 d .
H5D H 0.6498 -0.2360 0.4680 0.044 Uiso 1 1 calc R
C6D C 0.5155(2) -0.2176(2) 0.39843(11) 0.0294(4) Uani 1 1 d .
H6D H 0.4729 -0.2600 0.4337 0.035 Uiso 1 1 calc R
C1E C 0.3842(2) -0.26848(17) 0.22920(10) 0.0260(4) Uani 1 1 d .
C2E C 0.5049(2) -0.2932(2) 0.18991(13) 0.0395(5) Uani 1 1 d .
H2E H 0.5605 -0.2580 0.1968 0.047 Uiso 1 1 calc R
C3E C 0.5450(3) -0.3698(3) 0.14015(15) 0.0527(7) Uani 1 1 d .
H3E H 0.6280 -0.3870 0.1142 0.063 Uiso 1 1 calc R
C4E C 0.4641(3) -0.4207(2) 0.12861(14) 0.0500(6) Uani 1 1 d .
H4E H 0.4911 -0.4715 0.0945 0.060 Uiso 1 1 calc R
C5E C 0.3432(3) -0.3966(2) 0.16737(14) 0.0430(6) Uani 1 1 d .
H5E H 0.2879 -0.4317 0.1600 0.052 Uiso 1 1 calc R
C6E C 0.3029(2) -0.3207(2) 0.21714(13) 0.0356(5) Uani 1 1 d .
H6E H 0.2200 -0.3042 0.2431 0.043 Uiso 1 1 calc R
C1F C 0.2883(2) -0.27780(19) 0.37735(11) 0.0278(4) Uani 1 1 d .
C2F C 0.1820(2) -0.2360(2) 0.42702(11) 0.0348(5) Uani 1 1 d .
H2F H 0.1243 -0.1509 0.4199 0.042 Uiso 1 1 calc R
C3F C 0.1609(3) -0.3203(3) 0.48740(13) 0.0507(7) Uani 1 1 d .
H3F H 0.0880 -0.2917 0.5206 0.061 Uiso 1 1 calc R
C4F C 0.2452(4) -0.4444(3) 0.49914(14) 0.0615(8) Uani 1 1 d .
H4F H 0.2302 -0.5006 0.5402 0.074 Uiso 1 1 calc R
C5F C 0.3522(3) -0.4868(2) 0.45036(15) 0.0575(7) Uani 1 1 d .
H5F H 0.4103 -0.5719 0.4584 0.069 Uiso 1 1 calc R
C6F C 0.3741(3) -0.4045(2) 0.38992(13) 0.0404(5) Uani 1 1 d .
H6F H 0.4472 -0.4339 0.3570 0.048 Uiso 1 1 calc R

loop_
_atom_site_aniso_label
_atom_site_aniso_U_11
_atom_site_aniso_U_22
_atom_site_aniso_U_33
_atom_site_aniso_U_23
_atom_site_aniso_U_13
_atom_site_aniso_U_12
Ru1 0.01877(7) 0.01986(7) 0.01730(7) -0.00504(5) -0.00024(5) -0.01008(6)
I1 0.02562(7) 0.02965(7) 0.02980(7) -0.00799(5) 0.00067(5) -0.01742(5)
P1 0.0214(2) 0.0206(2) 0.0212(2) -0.00350(17) -0.00142(17) -0.01004(18)
P2 0.0215(2) 0.0214(2) 0.0203(2) -0.00602(18) 0.00099(17) -0.00893(19)
S1 0.0357(3) 0.0301(2) 0.0236(2) -0.00912(19) -0.00036(19) -0.0198(2)
O1 0.0248(7) 0.0256(7) 0.0276(7) -0.0080(5) -0.0027(5) -0.0127(6)
O2 0.0354(8) 0.0348(8) 0.0211(6) -0.0071(6) -0.0003(6) -0.0192(7)
N1 0.0262(8) 0.0259(8) 0.0190(7) -0.0071(6) 0.0015(6) -0.0140(7)
C1 0.0178(8) 0.0211(8) 0.0227(8) -0.0070(7) -0.0014(7) -0.0074(7)
C2 0.0270(9) 0.0320(10) 0.0193(9) -0.0079(8) 0.0011(7) -0.0132(8)
C3 0.0491(13) 0.0415(12) 0.0240(10) -0.0054(9) 0.0016(9) -0.0264(11)
C4 0.0566(15) 0.0563(15) 0.0199(10) -0.0040(10) 0.0014(9) -0.0296(13)
C5 0.0438(13) 0.0640(16) 0.0215(10) -0.0148(10) 0.0000(9) -0.0236(12)
C6 0.0332(11) 0.0481(13) 0.0268(10) -0.0172(9) 0.0017(8) -0.0199(10)
C7 0.0254(9) 0.0337(10) 0.0215(9) -0.0107(8) 0.0032(7) -0.0126(8)
C8 0.0323(10) 0.0255(9) 0.0226(9) -0.0063(7) 0.0011(7) -0.0172(8)
C9 0.0344(12) 0.0384(12) 0.0492(14) -0.0046(10) -0.0052(10) -0.0199(10)
C10 0.0607(19) 0.073(2) 0.107(3) -0.0253(19) -0.0096(18) -0.0474(18)
C11 0.0321(13) 0.101(3) 0.0677(19) -0.0390(18) 0.0093(13) -0.0217(15)
C12 0.0323(10) 0.0261(10) 0.0270(9) -0.0078(8) -0.0070(8) -0.0130(8)
C13 0.0647(17) 0.0525(15) 0.0382(12) -0.0130(11) -0.0150(11) -0.0341(13)
C1A 0.0229(9) 0.0242(9) 0.0241(9) -0.0064(7) 0.0003(7) -0.0055(7)
C2A 0.0412(12) 0.0297(11) 0.0330(11) -0.0058(9) -0.0099(9) -0.0123(9)
C3A 0.0561(15) 0.0402(13) 0.0411(13) -0.0098(11) -0.0203(11) -0.0133(12)
C4A 0.0596(16) 0.0463(14) 0.0275(11) -0.0031(10) -0.0153(11) -0.0100(12)
C5A 0.0485(14) 0.0364(12) 0.0298(11) 0.0034(9) -0.0030(10) -0.0125(11)
C6A 0.0301(10) 0.0305(11) 0.0288(10) -0.0045(8) -0.0002(8) -0.0099(9)
C1B 0.0317(10) 0.0235(9) 0.0218(9) -0.0074(7) 0.0022(7) -0.0117(8)
C2B 0.0344(11) 0.0269(10) 0.0448(12) -0.0145(9) 0.0038(9) -0.0138(9)
C3B 0.0469(14) 0.0358(13) 0.0613(16) -0.0205(11) 0.0021(12) -0.0228(11)
C4B 0.0607(16) 0.0289(11) 0.0458(13) -0.0170(10) 0.0047(11) -0.0219(11)
C5B 0.0439(13) 0.0273(11) 0.0405(12) -0.0151(9) 0.0059(10) -0.0081(10)
C6B 0.0336(11) 0.0299(11) 0.0361(11) -0.0126(9) 0.0034(9) -0.0108(9)
C1C 0.0260(9) 0.0282(10) 0.0271(9) -0.0116(8) 0.0053(7) -0.0128(8)
C2C 0.0272(11) 0.0535(14) 0.0372(12) -0.0119(10) 0.0024(9) -0.0161(10)
C3C 0.0280(12) 0.082(2) 0.0539(15) -0.0253(14) 0.0085(11) -0.0272(13)
C4C 0.0457(14) 0.0769(19) 0.0436(14) -0.0283(13) 0.0214(11) -0.0418(14)
C5C 0.0508(14) 0.0552(15) 0.0281(11) -0.0152(10) 0.0130(10) -0.0334(12)
C6C 0.0338(11) 0.0378(12) 0.0281(10) -0.0110(9) 0.0040(8) -0.0164(9)
C1D 0.0214(9) 0.0224(9) 0.0275(9) -0.0061(7) -0.0009(7) -0.0086(7)
C2D 0.0297(10) 0.0284(10) 0.0337(11) -0.0004(8) -0.0037(8) -0.0143(9)
C3D 0.0298(11) 0.0338(11) 0.0488(13) -0.0071(10) 0.0036(9) -0.0193(9)
C4D 0.0263(10) 0.0462(13) 0.0464(13) -0.0217(11) 0.0009(9) -0.0176(10)
C5D 0.0319(11) 0.0530(14) 0.0318(11) -0.0165(10) -0.0025(9) -0.0189(10)
C6D 0.0278(10) 0.0363(11) 0.0265(10) -0.0092(8) 0.0013(8) -0.0153(9)
C1E 0.0291(10) 0.0211(9) 0.0241(9) -0.0035(7) -0.0037(7) -0.0075(8)
C2E 0.0421(13) 0.0446(13) 0.0383(12) -0.0162(10) 0.0089(10) -0.0234(11)
C3E 0.0585(17) 0.0582(17) 0.0453(14) -0.0276(13) 0.0224(12) -0.0267(14)
C4E 0.0711(18) 0.0418(14) 0.0387(13) -0.0216(11) 0.0058(12) -0.0210(13)
C5E 0.0539(15) 0.0370(12) 0.0459(13) -0.0170(11) -0.0072(11) -0.0204(11)
C6E 0.0367(12) 0.0331(11) 0.0409(12) -0.0149(9) -0.0010(9) -0.0149(10)
C1F 0.0332(10) 0.0309(10) 0.0241(9) -0.0007(8) -0.0042(8) -0.0200(9)
C2F 0.0457(13) 0.0372(12) 0.0271(10) -0.0050(9) 0.0007(9) -0.0245(10)
C3F 0.0742(19) 0.0576(16) 0.0299(12) -0.0088(11) 0.0139(12) -0.0419(15)
C4F 0.107(3) 0.0503(16) 0.0323(13) 0.0058(12) 0.0040(14) -0.0487(18)
C5F 0.086(2) 0.0328(13) 0.0430(14) 0.0061(11) -0.0025(14) -0.0241(14)
C6F 0.0495(14) 0.0294(11) 0.0362(12) 0.0004(9) -0.0022(10) -0.0159(10)

loop_
_atom_type_symbol
_atom_type_description
_atom_type_scat_dispersion_real
_atom_type_scat_dispersion_imag
_atom_type_scat_source
C C 0.0033 0.0016 'International Tables Vol C Tables 4.2.6.8 and 6.1.1.4'
H H 0.0000 0.0000 'International Tables Vol C Tables 4.2.6.8 and 6.1.1.4'
N N 0.0061 0.0033 'International Tables Vol C Tables 4.2.6.8 and 6.1.1.4'
O O 0.0106 0.0060 'International Tables Vol C Tables 4.2.6.8 and 6.1.1.4'
P P 0.1023 0.0942 'International Tables Vol C Tables 4.2.6.8 and 6.1.1.4'
S S 0.1246 0.1234 'International Tables Vol C Tables 4.2.6.8 and 6.1.1.4'
Ru Ru -1.2594 0.8363 'International Tables Vol C Tables 4.2.6.8 and 6.1.1.4'
I I -0.4742 1.8119 'International Tables Vol C Tables 4.2.6.8 and 6.1.1.4'

loop_
_geom_angle_atom_site_label_1
_geom_angle_atom_site_label_2
_geom_angle_atom_site_label_3
_geom_angle
C1 Ru1 O1 104.32(6)
C1 Ru1 O2 163.61(6)
O1 Ru1 O2 59.29(5)
C1 Ru1 P1 96.56(5)
O1 Ru1 P1 89.90(4)
O2 Ru1 P1 84.24(4)
C1 Ru1 P2 90.85(5)
O1 Ru1 P2 93.10(4)
O2 Ru1 P2 90.06(4)
P1 Ru1 P2 171.072(17)
C1 Ru1 C12 134.04(7)
O1 Ru1 C12 29.72(6)
O2 Ru1 C12 29.57(6)
P1 Ru1 C12 86.70(5)
P2 Ru1 C12 91.74(5)
C1 Ru1 I1 91.87(5)
O1 Ru1 I1 163.77(4)
O2 Ru1 I1 104.52(3)
P1 Ru1 I1 87.152(13)
P2 Ru1 I1 87.632(13)
C12 Ru1 I1 134.08(5)
C1D P1 C1F 101.90(9)
C1D P1 C1E 105.03(9)
C1F P1 C1E 100.06(9)
C1D P1 Ru1 110.68(6)
C1F P1 Ru1 117.26(7)
C1E P1 Ru1 119.75(6)
C1A P2 C1C 104.21(9)
C1A P2 C1B 101.84(9)
C1C P2 C1B 99.95(9)
C1A P2 Ru1 113.67(6)
C1C P2 Ru1 112.36(7)
C1B P2 Ru1 122.50(7)
C7 S1 C1 93.96(9)
C12 O1 Ru1 93.79(11)
C12 O2 Ru1 87.83(11)
C1 N1 C2 116.96(15)
C1 N1 C8 123.36(15)
C2 N1 C8 119.57(15)
N1 C1 S1 107.07(12)
N1 C1 Ru1 129.46(13)
S1 C1 Ru1 123.23(10)
C7 C2 C3 120.47(18)
C7 C2 N1 111.91(16)
C3 C2 N1 127.56(18)
C4 C3 C2 118.2(2)
C5 C4 C3 121.5(2)
C4 C5 C6 120.6(2)
C5 C6 C7 118.5(2)
C2 C7 C6 120.71(19)
C2 C7 S1 109.79(14)
C6 C7 S1 129.30(17)
N1 C8 C9 115.84(17)
C11 C9 C8 115.4(2)
C11 C9 C10 112.4(2)
C8 C9 C10 108.7(2)
O2 C12 O1 119.09(16)
O2 C12 C13 121.44(19)
O1 C12 C13 119.47(19)
O2 C12 Ru1 62.60(9)
O1 C12 Ru1 56.49(9)
C13 C12 Ru1 175.91(16)
C6A C1A C2A 118.32(18)
C6A C1A P2 121.98(15)
C2A C1A P2 119.49(15)
C3A C2A C1A 120.5(2)
C4A C3A C2A 120.1(2)
C5A C4A C3A 120.2(2)
C4A C5A C6A 120.5(2)
C5A C6A C1A 120.4(2)
C2B C1B C6B 118.08(18)
C2B C1B P2 122.23(15)
C6B C1B P2 119.68(16)
C1B C2B C3B 120.8(2)
C4B C3B C2B 120.2(2)
C5B C4B C3B 119.7(2)
C4B C5B C6B 120.6(2)
C5B C6B C1B 120.7(2)
C2C C1C C6C 119.06(19)
C2C C1C P2 123.91(16)
C6C C1C P2 117.02(15)
C3C C2C C1C 119.9(2)
C4C C3C C2C 120.3(2)
C5C C4C C3C 120.4(2)
C4C C5C C6C 119.8(2)
C5C C6C C1C 120.5(2)
C2D C1D C6D 118.19(18)
C2D C1D P1 119.03(15)
C6D C1D P1 122.36(15)
C3D C2D C1D 121.3(2)
C2D C3D C4D 119.7(2)
C5D C4D C3D 119.6(2)
C4D C5D C6D 121.1(2)
C5D C6D C1D 120.20(19)
C2E C1E C6E 118.50(19)
C2E C1E P1 124.24(16)
C6E C1E P1 117.26(15)
C1E C2E C3E 120.5(2)
C4E C3E C2E 120.6(2)
C3E C4E C5E 119.6(2)
C4E C5E C6E 120.2(2)
C5E C6E C1E 120.7(2)
C2F C1F C6F 118.94(19)
C2F C1F P1 121.83(16)
C6F C1F P1 119.20(16)
C1F C2F C3F 119.9(2)
C4F C3F C2F 120.8(2)
C3F C4F C5F 119.7(2)
C6F C5F C4F 120.2(3)
C5F C6F C1F 120.4(2)

loop_
_geom_bond_atom_site_label_1
_geom_bond_atom_site_label_2
_geom_bond_distance
Ru1 C1 1.9665(18)
Ru1 O1 2.1354(12)
Ru1 O2 2.2706(13)
Ru1 P1 2.3749(5)
Ru1 P2 2.4112(5)
Ru1 C12 2.5555(18)
Ru1 I1 2.7156(2)
P1 C1D 1.8328(19)
P1 C1F 1.836(2)
P1 C1E 1.8406(19)
P2 C1A 1.833(2)
P2 C1C 1.834(2)
P2 C1B 1.8533(19)
S1 C7 1.735(2)
S1 C1 1.7539(18)
O1 C12 1.270(2)
O2 C12 1.262(2)
N1 C1 1.371(2)
N1 C2 1.409(2)
N1 C8 1.467(2)
C2 C7 1.389(3)
C2 C3 1.389(3)
C3 C4 1.383(3)
C4 C5 1.380(4)
C5 C6 1.382(3)
C6 C7 1.394(3)
C8 C9 1.518(3)
C9 C11 1.502(4)
C9 C10 1.518(4)
C12 C13 1.501(3)
C1A C6A 1.393(3)
C1A C2A 1.401(3)
C2A C3A 1.389(3)
C3A C4A 1.376(4)
C4A C5A 1.371(4)
C5A C6A 1.389(3)
C1B C2B 1.391(3)
C1B C6B 1.398(3)
C2B C3B 1.395(3)
C3B C4B 1.381(3)
C4B C5B 1.371(4)
C5B C6B 1.391(3)
C1C C2C 1.391(3)
C1C C6C 1.393(3)
C2C C3C 1.390(3)
C3C C4C 1.378(4)
C4C C5C 1.372(4)
C5C C6C 1.387(3)
C1D C2D 1.395(3)
C1D C6D 1.396(3)
C2D C3D 1.387(3)
C3D C4D 1.391(3)
C4D C5D 1.374(3)
C5D C6D 1.389(3)
C1E C2E 1.381(3)
C1E C6E 1.396(3)
C2E C3E 1.393(3)
C3E C4E 1.375(4)
C4E C5E 1.378(4)
C5E C6E 1.386(3)
C1F C2F 1.386(3)
C1F C6F 1.398(3)
C2F C3F 1.391(3)
C3F C4F 1.370(4)
C4F C5F 1.382(4)
C5F C6F 1.380(3)
